data_9010196
loop_
_publ_author_name
'Klingensmith, A. L.'
'Deely, K. M.'
'Kinman, W. S.'
'Kelly, V.'
'Burns, P. C.'

_publ_section_title
;
 Neptunium incorporation in sodium-substituted metaschoepite
 Sample: Na-Ms-CRY-Np
;
_journal_name_full 'American Mineralogist'
_journal_page_first 662
_journal_page_last 669
_journal_paper_doi 10.2138/am.2007.2350
_journal_volume 92
_journal_year 2007
_chemical_compound_source Synthetic
_chemical_formula_sum 'H32 Na1.22 O39.09 U8'
_chemical_name_mineral Metaschoepite
_space_group_IT_number 60
_symmetry_space_group_name_Hall '-P 2n 2ab'
_symmetry_space_group_name_H-M 'P b c n'
_cell_angle_alpha 90
_cell_angle_beta 90
_cell_angle_gamma 90
_cell_formula_units_Z 4
_cell_length_a 14.6401
_cell_length_b 14.0417
_cell_length_c 16.7044
_cell_volume 3433.955
_database_code_amcsd 0004317
_exptl_crystal_density_diffrn 5.010
_cod_original_formula_sum 'Na1.22 U8 O39.09 H32'
_cod_database_code 9010196

loop_
_space_group_symop_operation_xyz
x,y,z
x,-y,1/2+z
-x,y,1/2-z
1/2-x,1/2+y,z
1/2+x,1/2-y,-z
1/2+x,1/2+y,1/2-z
1/2-x,1/2-y,1/2+z
-x,-y,-z

loop_
_atom_site_aniso_label
_atom_site_aniso_U_11
_atom_site_aniso_U_22
_atom_site_aniso_U_33
_atom_site_aniso_U_12
_atom_site_aniso_U_13
_atom_site_aniso_U_23
U1 0.02400 0.00970 0.01040 -0.00110 0.00060 0.00000
U2 0.02390 0.00860 0.01170 0.00050 -0.00230 -0.00170
U3 0.02820 0.00870 0.00920 -0.00030 -0.00080 -0.00060
U4 0.02500 0.00830 0.00970 0.00040 0.00050 0.00100
O1 0.04500 0.00100 0.04300 0.01000 0.00500 -0.00100
O2 0.04000 0.04600 0.00900 0.00500 0.00700 -0.01200
O3 0.02300 0.02900 0.03400 0.01300 -0.01300 0.00300
O4 0.03300 0.03200 0.02100 0.00400 -0.01100 -0.00300
O5 0.01700 0.02700 0.02700 0.00000 -0.01200 -0.01700
O6 0.01200 0.02600 0.02600 0.00300 -0.01000 0.00900
O7 0.00600 0.02600 0.02400 -0.00100 -0.00300 -0.00900
O8 0.03700 0.02400 0.02200 0.00100 -0.00300 0.00700

loop_
_atom_site_label
_atom_site_fract_x
_atom_site_fract_y
_atom_site_fract_z
_atom_site_occupancy
_atom_site_U_iso_or_equiv
_atom_site_type_symbol
_atom_site_attached_hydrogens
Na21 0.50110 0.66280 0.28400 0.61000 0.04000 Na 0
U1 0.23574 0.74017 0.38168 1.00000 0.01470 U 0
U2 0.27735 0.76422 0.60929 1.00000 0.01475 U 0
U3 0.25531 0.51527 0.24250 1.00000 0.01534 U 0
U4 0.25387 0.51696 0.51512 1.00000 0.01435 U 0
O1 0.16840 0.74230 0.62630 1.00000 0.03000 O 0
O2 0.14490 0.47740 0.23050 1.00000 0.03200 O 0
O3 0.12030 0.75220 0.41090 1.00000 0.02900 O 0
O4 0.39600 0.77790 0.60120 1.00000 0.02900 O 0
O5 0.36930 0.54830 0.26200 1.00000 0.02400 O 0
O6 0.13680 0.53410 0.53680 1.00000 0.02100 O 0
O7 0.34730 0.73270 0.34790 1.00000 0.01900 O 0
O8 0.36660 0.49600 0.48760 1.00000 0.02800 O 0
O9 0.24170 0.92170 0.62120 1.00000 0.01240 O 0
O-H10 0.21370 0.36040 0.47050 1.00000 0.01300 O 1
O11 0.27300 0.67340 0.49890 1.00000 0.01800 O 0
O-H12 0.21410 0.56270 0.37630 1.00000 0.01600 O 1
O-H13 0.30570 0.60040 0.64600 1.00000 0.01300 O 1
O-H14 0.19210 0.68450 0.24910 1.00000 0.01700 O 1
O-H15 0.21080 0.87920 0.31330 1.00000 0.01500 O 1
Wat16A 0.00000 0.73800 0.25000 0.33000 0.04000 O 2
Wat16B 0.00000 0.68300 0.25000 0.60000 0.04000 O 2
Wat17 0.49530 0.40390 0.14890 0.98000 0.04000 O 2
Wat18 -0.01630 0.66410 0.54960 1.00000 0.04000 O 2
Wat19 0.02330 0.54800 0.37580 0.98000 0.04000 O 2
Wat20 0.50610 0.62060 0.40200 0.70000 0.04000 O 2
Wat22 0.50000 0.81980 0.25000 0.84000 0.04000 O 2

loop_
_cod_changelog_entry_id
_cod_changelog_entry_author
_cod_changelog_entry_date
_cod_changelog_entry_text
1
;cod-tools version 3.8.0
Id: cif_guess_AMCSD_atom_types 9581 2023-05-17 12:35:41Z saulius
;
2023-05-18T11:40:55+03:00
;Derived atom types and hydrogen counts
from atom names that follow the AMCSD naming convention
(Wat == water, O-H == hydroxyl).
;

loop_
_cod_related_entry_id
_cod_related_entry_database
_cod_related_entry_code
1 AMCSD 0004317
